data_2224988
loop_
_publ_author_name
'Fun, Hoong-Kun'
'Yeap, Chin Sing'
'Chidan Kumar, C. S.'
'Yathirajan, H. S.'
'Narayana, B.'

_publ_section_title
;
 4-(Methylsulfonyl)piperazin-1-ium chloride
;
_journal_coeditor_code HB5306
_journal_issue 2
_journal_name_full 'Acta Crystallographica Section E'
_journal_page_first o361
_journal_page_last o362
_journal_paper_doi 10.1107/S1600536810001224
_journal_volume 66
_journal_year 2010
_chemical_formula_iupac 'C5 H13 N2 O2 S +, Cl -'
_chemical_formula_moiety 'C5 H13 N2 O2 S +, Cl -'
_chemical_formula_sum 'C5 H13 Cl N2 O2 S'
_chemical_formula_weight 200.68
_chemical_name_systematic
;
4-(Methylsulfonyl)piperazin-1-ium chloride
;
_space_group_IT_number 11
_symmetry_cell_setting monoclinic
_symmetry_space_group_name_Hall '-P 2yb'
_symmetry_space_group_name_H-M 'P 1 21/m 1'
_atom_sites_solution_hydrogens geom
_atom_sites_solution_primary direct
_atom_sites_solution_secondary difmap
_audit_creation_method SHELXL-97
_cell_angle_alpha 90.00
_cell_angle_beta 100.7000(10)
_cell_angle_gamma 90.00
_cell_formula_units_Z 2
_cell_length_a 6.02310(10)
_cell_length_b 9.1097(2)
_cell_length_c 7.9852(2)
_cell_measurement_reflns_used 4890
_cell_measurement_temperature 100.00(10)
_cell_measurement_theta_max 40.07
_cell_measurement_theta_min 3.44
_cell_volume 430.519(16)
_computing_cell_refinement 'SAINT (Bruker, 2009)'
_computing_data_collection 'APEX2 (Bruker, 2009)'
_computing_data_reduction 'SAINT (Bruker, 2009)'
_computing_molecular_graphics 'SHELXTL (Sheldrick, 2008)'
_computing_publication_material
;
SHELXTL (Sheldrick, 2008) and PLATON (Spek, 2009)
;
_computing_structure_refinement 'SHELXTL (Sheldrick, 2008)'
_computing_structure_solution 'SHELXTL (Sheldrick, 2008)'
_diffrn_ambient_temperature 100
_diffrn_measured_fraction_theta_full 0.995
_diffrn_measured_fraction_theta_max 0.996
_diffrn_measurement_device_type 'Bruker APEX Duo CCD'
_diffrn_measurement_method '\f and \w scans'
_diffrn_radiation_monochromator graphite
_diffrn_radiation_source 'fine-focus sealed tube'
_diffrn_radiation_type MoK\a
_diffrn_radiation_wavelength 0.71073
_diffrn_reflns_av_R_equivalents 0.0223
_diffrn_reflns_av_sigmaI/netI 0.0214
_diffrn_reflns_limit_h_max 10
_diffrn_reflns_limit_h_min -10
_diffrn_reflns_limit_k_max 16
_diffrn_reflns_limit_k_min -14
_diffrn_reflns_limit_l_max 14
_diffrn_reflns_limit_l_min -14
_diffrn_reflns_number 10626
_diffrn_reflns_theta_full 40.07
_diffrn_reflns_theta_max 40.07
_diffrn_reflns_theta_min 2.60
_diffrn_standards_number 0
_exptl_absorpt_coefficient_mu 0.641
_exptl_absorpt_correction_T_max 0.968
_exptl_absorpt_correction_T_min 0.801
_exptl_absorpt_correction_type multi-scan
_exptl_absorpt_process_details '(<i>SADABS</i>; Bruker, 2009)'
_exptl_crystal_colour colourless
_exptl_crystal_density_diffrn 1.548
_exptl_crystal_density_method 'not measured'
_exptl_crystal_description plate
_exptl_crystal_F_000 212
_exptl_crystal_size_max 0.36
_exptl_crystal_size_mid 0.32
_exptl_crystal_size_min 0.05
_refine_diff_density_max 0.493
_refine_diff_density_min -0.399
_refine_ls_extinction_method none
_refine_ls_goodness_of_fit_ref 1.097
_refine_ls_hydrogen_treatment mixed
_refine_ls_matrix_type full
_refine_ls_number_parameters 87
_refine_ls_number_reflns 2790
_refine_ls_number_restraints 0
_refine_ls_restrained_S_all 1.097
_refine_ls_R_factor_all 0.0283
_refine_ls_R_factor_gt 0.0228
_refine_ls_shift/su_max 0.001
_refine_ls_shift/su_mean 0.000
_refine_ls_structure_factor_coef Fsqd
_refine_ls_weighting_details 'calc w=1/[\s^2^(Fo^2^)+(0.0335P)^2^+0.0922P] where P=(Fo^2^+2Fc^2^)/3'
_refine_ls_weighting_scheme calc
_refine_ls_wR_factor_gt 0.0683
_refine_ls_wR_factor_ref 0.0715
_reflns_number_gt 2419
_reflns_number_total 2790
_reflns_threshold_expression I>2\s(I)
_cod_data_source_file hb5306.cif
_cod_data_source_block I
_cod_depositor_comments
;
The following automatic conversions were performed:
'_symmetry_cell_setting' value 'Monoclinic' changed to 'monoclinic'
according to '/home/saulius/struct/CIF-dictionaries/cif_core.dic'
dictionary named 'cif_core.dic' version 2.4.1 from 2010-06-29.

Automatic conversion script
Id: cif_fix_enum 1527 2010-12-29 10:47:43Z saulius 

The following automatic conversions were performed:

'_symmetry_cell_setting' value 'Monoclinic' changed to 'monoclinic'
according to /home/saulius/struct/CIF-dictionaries/cif_core.dic
dictionary named 'cif_core.dic' version 2.4.1 from 2010-06-29.

Automatic conversion script
Id: cif_fix_values 1715 2011-07-08 13:25:40Z adriana 
;
_cod_original_sg_symbol_H-M 'P 21/m'
_cod_database_code 2224988
_cod_database_fobs_code 2224988

loop_
_symmetry_equiv_pos_as_xyz
'x, y, z'
'-x, y+1/2, -z'
'-x, -y, -z'
'x, -y-1/2, z'

loop_
_atom_site_type_symbol
_atom_site_label
_atom_site_fract_x
_atom_site_fract_y
_atom_site_fract_z
_atom_site_U_iso_or_equiv
_atom_site_adp_type
_atom_site_calc_flag
_atom_site_refinement_flags
_atom_site_occupancy
_atom_site_disorder_assembly
_atom_site_disorder_group
Cl Cl1 0.30674(3) 0.2500 0.93448(3) 0.01195(5) Uani d S 1 . .
S S1 0.69091(3) 0.2500 0.56598(2) 0.00951(5) Uani d S 1 . .
N N1 0.82854(12) 0.2500 0.03611(9) 0.01007(11) Uani d S 1 . .
N N2 0.79320(12) 0.2500 0.38830(9) 0.00974(11) Uani d S 1 . .
O O1 0.75935(9) 0.11396(6) 0.65235(6) 0.01498(9) Uani d . 1 . .
C C1 0.87784(10) 0.11522(7) 0.14202(8) 0.01165(9) Uani d . 1 . .
C C2 0.74465(10) 0.11465(7) 0.28537(8) 0.01168(9) Uani d . 1 . .
C C3 0.39411(15) 0.2500 0.50705(12) 0.01332(13) Uani d S 1 . .
H H1A 0.8351(18) 0.0315(13) 0.0719(14) 0.012(2) Uiso d . 1 . .
H H1B 1.040(2) 0.1186(13) 0.1845(16) 0.016(3) Uiso d . 1 . .
H H2A 0.583(2) 0.1017(14) 0.2371(15) 0.018(3) Uiso d . 1 . .
H H2B 0.789(2) 0.0335(16) 0.3554(17) 0.027(3) Uiso d . 1 . .
H H3A 0.331(3) 0.2500 0.606(2) 0.019(4) Uiso d S 1 . .
H H3B 0.350(2) 0.3381(15) 0.4460(16) 0.025(3) Uiso d . 1 . .
H H1N1 0.914(3) 0.2500 -0.048(2) 0.019(4) Uiso d S 1 . .
H H2N1 0.677(3) 0.2500 -0.017(2) 0.021(4) Uiso d S 1 . .

loop_
_atom_site_aniso_label
_atom_site_aniso_U_11
_atom_site_aniso_U_22
_atom_site_aniso_U_33
_atom_site_aniso_U_12
_atom_site_aniso_U_13
_atom_site_aniso_U_23
Cl1 0.00886(7) 0.01261(8) 0.01485(9) 0.000 0.00346(6) 0.000
S1 0.01110(8) 0.01033(8) 0.00696(8) 0.000 0.00128(6) 0.000
N1 0.0098(2) 0.0115(3) 0.0095(3) 0.000 0.00316(19) 0.000
N2 0.0126(2) 0.0084(2) 0.0087(2) 0.000 0.0032(2) 0.000
O1 0.01874(19) 0.01499(19) 0.01109(18) 0.00356(16) 0.00245(15) 0.00480(15)
C1 0.0148(2) 0.00900(19) 0.0122(2) 0.00097(17) 0.00547(17) -0.00041(17)
C2 0.0162(2) 0.0083(2) 0.0117(2) -0.00109(16) 0.00571(17) -0.00060(16)
C3 0.0115(3) 0.0166(3) 0.0121(3) 0.000 0.0027(2) 0.000

loop_
_atom_type_symbol
_atom_type_description
_atom_type_scat_dispersion_real
_atom_type_scat_dispersion_imag
_atom_type_scat_source
C C 0.0033 0.0016 'International Tables Vol C Tables 4.2.6.8 and 6.1.1.4'
H H 0.0000 0.0000 'International Tables Vol C Tables 4.2.6.8 and 6.1.1.4'
N N 0.0061 0.0033 'International Tables Vol C Tables 4.2.6.8 and 6.1.1.4'
O O 0.0106 0.0060 'International Tables Vol C Tables 4.2.6.8 and 6.1.1.4'
S S 0.1246 0.1234 'International Tables Vol C Tables 4.2.6.8 and 6.1.1.4'
Cl Cl 0.1484 0.1585 'International Tables Vol C Tables 4.2.6.8 and 6.1.1.4'

loop_
_geom_angle_atom_site_label_1
_geom_angle_atom_site_label_2
_geom_angle_atom_site_label_3
_geom_angle_site_symmetry_1
_geom_angle_site_symmetry_3
_geom_angle
_geom_angle_publ_flag
O1 S1 O1 4_565 . 118.67(4) ?
O1 S1 N2 4_565 . 107.01(2) ?
O1 S1 N2 . . 107.01(2) ?
O1 S1 C3 4_565 . 108.28(3) ?
O1 S1 C3 . . 108.29(3) ?
N2 S1 C3 . . 107.03(4) ?
C1 N1 C1 . 4_565 111.07(7) ?
C1 N1 H1N1 . . 109.7(5) ?
C1 N1 H1N1 4_565 . 109.7(5) ?
C1 N1 H2N1 . . 109.5(5) ?
C1 N1 H2N1 4_565 . 109.5(5) ?
H1N1 N1 H2N1 . . 107.3(15) ?
C2 N2 C2 . 4_565 112.77(7) ?
C2 N2 S1 . . 114.27(4) ?
C2 N2 S1 4_565 . 114.27(4) ?
N1 C1 C2 . . 110.75(5) ?
N1 C1 H1A . . 108.8(7) ?
C2 C1 H1A . . 108.5(6) ?
N1 C1 H1B . . 104.6(7) ?
C2 C1 H1B . . 112.1(7) ?
H1A C1 H1B . . 112.0(9) ?
N2 C2 C1 . . 109.81(5) ?
N2 C2 H2A . . 113.4(7) ?
C1 C2 H2A . . 109.1(7) ?
N2 C2 H2B . . 108.7(8) ?
C1 C2 H2B . . 108.7(7) ?
H2A C2 H2B . . 107.1(10) ?
S1 C3 H3A . . 108.9(11) ?
S1 C3 H3B . . 108.1(8) ?
H3A C3 H3B . . 108.3(9) ?

loop_
_geom_bond_atom_site_label_1
_geom_bond_atom_site_label_2
_geom_bond_site_symmetry_2
_geom_bond_distance
_geom_bond_publ_flag
S1 O1 4_565 1.4408(5) ?
S1 O1 . 1.4408(5) ?
S1 N2 . 1.6484(7) ?
S1 C3 . 1.7621(9) ?
N1 C1 . 1.4892(7) ?
N1 C1 4_565 1.4892(7) ?
N1 H1N1 . 0.920(17) ?
N1 H2N1 . 0.933(19) ?
N2 C2 . 1.4806(7) ?
N2 C2 4_565 1.4806(7) ?
C1 C2 . 1.5148(8) ?
C1 H1A . 0.953(11) ?
C1 H1B . 0.976(12) ?
C2 H2A . 0.983(13) ?
C2 H2B . 0.935(14) ?
C3 H3A . 0.941(18) ?
C3 H3B . 0.951(14) ?

loop_
_geom_hbond_atom_site_label_D
_geom_hbond_atom_site_label_H
_geom_hbond_atom_site_label_A
_geom_hbond_site_symmetry_A
_geom_hbond_distance_DH
_geom_hbond_distance_HA
_geom_hbond_distance_DA
_geom_hbond_angle_DHA
_geom_hbond_publ_flag
N1 H1N1 Cl1 1_654 0.919(17) 2.395(18) 3.1341(8) 137.4(14) yes
N1 H2N1 Cl1 1_554 0.932(18) 2.192(18) 3.0966(8) 163.5(14) yes
C1 H1A Cl1 2_646 0.953(12) 2.700(12) 3.5251(6) 145.2(9) yes
C3 H3A Cl1 . 0.938(17) 2.654(16) 3.5487(10) 159.6(15) yes

loop_
_geom_torsion_atom_site_label_1
_geom_torsion_atom_site_label_2
_geom_torsion_atom_site_label_3
_geom_torsion_atom_site_label_4
_geom_torsion_site_symmetry_1
_geom_torsion_site_symmetry_2
_geom_torsion_site_symmetry_3
_geom_torsion_site_symmetry_4
_geom_torsion
_geom_torsion_publ_flag
O1 S1 N2 C2 4_565 . . . 178.10(5) ?
O1 S1 N2 C2 . . . . 49.91(6) ?
C3 S1 N2 C2 . . . . -65.99(5) ?
O1 S1 N2 C2 4_565 . . 4_565 -49.91(6) ?
O1 S1 N2 C2 . . . 4_565 -178.10(5) ?
C3 S1 N2 C2 . . . 4_565 66.00(5) ?
C1 N1 C1 C2 4_565 . . . 56.95(8) ?
C2 N2 C2 C1 4_565 . . . 56.73(8) ?
S1 N2 C2 C1 . . . . -170.56(4) ?
N1 C1 C2 N2 . . . . -55.89(7) ?
